data_2238314
loop_
_publ_author_name
'Badri, Abdessalem'
'Hidouri, Mourad'
'Ben Amara, Mongi'

_publ_section_title
;
 RbCuFe(PO~4~)~2~
;
_journal_coeditor_code BR2226
_journal_issue 8
_journal_name_full 'Acta Crystallographica Section E'
_journal_page_first i52
_journal_paper_doi 10.1107/S1600536813019569
_journal_volume 69
_journal_year 2013
_chemical_formula_iupac 'Rb Cu Fe (P O4)2'
_chemical_formula_sum 'Cu Fe O8 P2 Rb'
_chemical_formula_weight 394.80
_chemical_name_systematic
;
Rubidium copper iron bis(phosphate)
;
_space_group_IT_number 14
_symmetry_cell_setting monoclinic
_symmetry_space_group_name_Hall '-P 2yn'
_symmetry_space_group_name_H-M 'P 1 21/n 1'
_atom_sites_solution_primary direct
_atom_sites_solution_secondary difmap
_audit_creation_method SHELXL97
_cell_angle_alpha 90.00
_cell_angle_beta 115.470(10)
_cell_angle_gamma 90.00
_cell_formula_units_Z 4
_cell_length_a 8.0540(10)
_cell_length_b 9.906(3)
_cell_length_c 9.1400(10)
_cell_measurement_reflns_used 25
_cell_measurement_temperature 293(2)
_cell_measurement_theta_max 26.94
_cell_measurement_theta_min 2.83
_cell_volume 658.3(2)
_computing_cell_refinement 'COLLECT (Nonius, 1997)'
_computing_data_collection 'COLLECT (Nonius, 1997)'
_computing_data_reduction
;
SCALEPACK and DENZO (Otwinowski & Minor, 1997)
;
_computing_molecular_graphics 'DIAMOND (Brandenburg, 1999)'
_computing_publication_material 'SHELXL97 (Sheldrick, 2008)'
_computing_structure_refinement 'SHELXL97 (Sheldrick, 2008)'
_computing_structure_solution 'SIR92 (Altomare <i>et al.</i>, 1993)'
_diffrn_ambient_temperature 293(2)
_diffrn_measured_fraction_theta_full 1.000
_diffrn_measured_fraction_theta_max 1.000
_diffrn_measurement_device_type 'Enraf--Nonius CAD4'
_diffrn_measurement_method \w/2\q
_diffrn_radiation_monochromator graphite
_diffrn_radiation_source 'fine-focus sealed tube'
_diffrn_radiation_type MoK\a
_diffrn_radiation_wavelength 0.71073
_diffrn_reflns_av_R_equivalents 0.0460
_diffrn_reflns_av_sigmaI/netI 0.0404
_diffrn_reflns_limit_h_max 10
_diffrn_reflns_limit_h_min -1
_diffrn_reflns_limit_k_max 12
_diffrn_reflns_limit_k_min -1
_diffrn_reflns_limit_l_max 10
_diffrn_reflns_limit_l_min -11
_diffrn_reflns_number 1939
_diffrn_reflns_theta_full 26.94
_diffrn_reflns_theta_max 26.94
_diffrn_reflns_theta_min 2.83
_diffrn_standards_decay_% 1
_diffrn_standards_interval_time 120
_diffrn_standards_number 2
_exptl_absorpt_coefficient_mu 13.276
_exptl_absorpt_correction_T_max 0.1185
_exptl_absorpt_correction_T_min 0.0598
_exptl_absorpt_correction_type refdelf
_exptl_absorpt_process_details '(SHELXL97; Sheldrick 2008)'
_exptl_crystal_colour green
_exptl_crystal_density_diffrn 3.983
_exptl_crystal_density_method 'not measured'
_exptl_crystal_description plate
_exptl_crystal_F_000 744
_exptl_crystal_size_max 0.25
_exptl_crystal_size_mid 0.21
_exptl_crystal_size_min 0.14
_refine_diff_density_max 3.251
_refine_diff_density_min -2.245
_refine_ls_extinction_coef 0.056(3)
_refine_ls_extinction_expression Fc^*^=kFc[1+0.001xFc^2^\l^3^/sin(2\q)]^-1/4^
_refine_ls_extinction_method 'SHELXL97 (Sheldrick, 2008)'
_refine_ls_goodness_of_fit_ref 1.083
_refine_ls_matrix_type full
_refine_ls_number_parameters 54
_refine_ls_number_reflns 1437
_refine_ls_number_restraints 0
_refine_ls_restrained_S_all 1.083
_refine_ls_R_factor_all 0.0556
_refine_ls_R_factor_gt 0.0461
_refine_ls_shift/su_max 0.001
_refine_ls_shift/su_mean 0.000
_refine_ls_structure_factor_coef Fsqd
_refine_ls_weighting_details 'calc w = 1/[\s^2^(Fo^2^)+(0.0642P)^2^+8.1747P] where P=(Fo^2^+2Fc^2^)/3'
_refine_ls_weighting_scheme calc
_refine_ls_wR_factor_gt 0.1188
_refine_ls_wR_factor_ref 0.1263
_reflns_number_gt 1236
_reflns_number_total 1437
_reflns_threshold_expression I>\2(I)
_cod_data_source_file br2226.cif
_cod_data_source_block I
_cod_original_sg_symbol_H-M 'P 21/n'
_cod_database_code 2238314
_cod_database_fobs_code 2238314

loop_
_symmetry_equiv_pos_as_xyz
'x, y, z'
'-x+1/2, y+1/2, -z+1/2'
'-x, -y, -z'
'x-1/2, -y-1/2, z-1/2'

loop_
_atom_site_type_symbol
_atom_site_label
_atom_site_fract_x
_atom_site_fract_y
_atom_site_fract_z
_atom_site_U_iso_or_equiv
_atom_site_adp_type
_atom_site_calc_flag
_atom_site_occupancy
_atom_site_symmetry_multiplicity
Rb Rb 0.08146(10) -0.36746(7) 0.92434(9) 0.0187(3) Uiso d 1 1
Cu Cu 0.36913(11) -0.11858(8) 0.94182(10) 0.0103(3) Uiso d 1 1
Fe Fe 0.98385(13) 0.12391(9) 0.75520(11) 0.0084(3) Uiso d 1 1
P P1 1.2630(2) 0.08995(18) 0.1423(2) 0.0082(4) Uiso d 1 1
O O11 0.4087(7) 0.0231(5) 0.0958(6) 0.0116(10) Uiso d 1 1
O O12 0.2147(7) -0.0101(5) 0.2460(6) 0.0116(10) Uiso d 1 1
O O13 0.8515(7) 0.2895(5) 0.7505(6) 0.0123(10) Uiso d 1 1
O O14 0.0942(7) 0.1317(5) 0.9900(6) 0.0115(10) Uiso d 1 1
P P2 0.1321(2) -0.15855(18) 0.6387(2) 0.0087(4) Uiso d 1 1
O O21 0.4575(7) -0.2610(5) 0.1010(6) 0.0138(10) Uiso d 1 1
O O22 0.1462(7) -0.1108(5) 0.4869(6) 0.0119(10) Uiso d 1 1
O O23 0.3040(7) -0.2436(5) 0.7543(6) 0.0118(10) Uiso d 1 1
O O24 0.1483(7) -0.0378(5) 0.7545(6) 0.0112(10) Uiso d 1 1

loop_
_atom_type_symbol
_atom_type_description
_atom_type_scat_dispersion_real
_atom_type_scat_dispersion_imag
_atom_type_scat_source
O O 0.0106 0.0060 'International Tables Vol C Tables 4.2.6.8 and 6.1.1.4'
P P 0.1023 0.0942 'International Tables Vol C Tables 4.2.6.8 and 6.1.1.4'
Fe Fe 0.3463 0.8444 'International Tables Vol C Tables 4.2.6.8 and 6.1.1.4'
Cu Cu 0.3201 1.2651 'International Tables Vol C Tables 4.2.6.8 and 6.1.1.4'
Rb Rb -0.9393 2.9676 'International Tables Vol C Tables 4.2.6.8 and 6.1.1.4'

loop_
_geom_angle_atom_site_label_1
_geom_angle_atom_site_label_2
_geom_angle_atom_site_label_3
_geom_angle_site_symmetry_1
_geom_angle_site_symmetry_3
_geom_angle
O13 Rb O21 3_657 1_556 69.35(14)
O13 Rb O12 3_657 4_556 112.20(14)
O21 Rb O12 1_556 4_556 176.53(14)
O13 Rb O21 3_657 4_556 138.05(14)
O21 Rb O21 1_556 4_556 102.61(12)
O12 Rb O21 4_556 4_556 78.36(14)
O13 Rb O14 3_657 3_557 54.85(14)
O21 Rb O14 1_556 3_557 93.87(14)
O12 Rb O14 4_556 3_557 89.52(14)
O21 Rb O14 4_556 3_557 86.08(14)
O13 Rb O12 3_657 2_546 48.09(13)
O21 Rb O12 1_556 2_546 68.83(13)
O12 Rb O12 4_556 2_546 109.70(11)
O21 Rb O12 4_556 2_546 168.12(14)
O14 Rb O12 3_557 2_546 102.37(13)
O13 Rb O23 3_657 . 121.31(14)
O21 Rb O23 1_556 . 56.71(14)
O12 Rb O23 4_556 . 123.04(13)
O21 Rb O23 4_556 . 49.30(14)
O14 Rb O23 3_557 . 105.24(13)
O12 Rb O23 2_546 . 119.56(13)
O13 Rb O11 3_657 4_556 158.60(14)
O21 Rb O11 1_556 4_556 129.19(14)
O12 Rb O11 4_556 4_556 48.65(13)
O21 Rb O11 4_556 4_556 55.53(14)
O14 Rb O11 3_557 4_556 124.74(13)
O12 Rb O11 2_546 4_556 122.91(13)
O23 Rb O11 . 4_556 80.05(13)
O13 Rb O22 3_657 2_546 98.03(14)
O21 Rb O22 1_556 2_546 72.07(14)
O12 Rb O22 4_556 2_546 104.52(14)
O21 Rb O22 4_556 2_546 119.17(14)
O14 Rb O22 3_557 2_546 152.82(13)
O12 Rb O22 2_546 2_546 51.19(13)
O23 Rb O22 . 2_546 86.70(13)
O11 Rb O22 4_556 2_546 80.87(13)
O11 Cu O21 1_556 1_556 95.2(2)
O11 Cu O23 1_556 . 170.6(2)
O21 Cu O23 1_556 . 94.0(2)
O11 Cu O24 1_556 . 98.0(2)
O21 Cu O24 1_556 . 146.1(2)
O23 Cu O24 . . 73.0(2)
O11 Cu O11 1_556 3_656 84.8(2)
O21 Cu O11 1_556 3_656 112.0(2)
O23 Cu O11 . 3_656 93.67(19)
O24 Cu O11 . 3_656 100.20(19)
O14 Fe O13 1_655 . 88.7(2)
O14 Fe O12 1_655 3_656 90.8(2)
O13 Fe O12 . 3_656 92.7(2)
O14 Fe O22 1_655 3_656 176.0(2)
O13 Fe O22 . 3_656 90.5(2)
O12 Fe O22 3_656 3_656 85.3(2)
O14 Fe O24 1_655 1_655 92.6(2)
O13 Fe O24 . 1_655 172.8(2)
O12 Fe O24 3_656 1_655 94.4(2)
O22 Fe O24 3_656 1_655 88.73(19)
O14 Fe O23 1_655 2_656 91.5(2)
O13 Fe O23 . 2_656 85.59(19)
O12 Fe O23 3_656 2_656 177.11(19)
O22 Fe O23 3_656 2_656 92.38(19)
O24 Fe O23 1_655 2_656 87.29(19)
O13 P1 O14 4_665 1_654 111.4(3)
O13 P1 O12 4_665 1_655 106.2(3)
O14 P1 O12 1_654 1_655 112.1(3)
O13 P1 O11 4_665 1_655 108.3(3)
O14 P1 O11 1_654 1_655 110.3(3)
O12 P1 O11 1_655 1_655 108.4(3)
O22 P2 O21 . 4_556 112.5(3)
O22 P2 O24 . . 111.3(3)
O21 P2 O24 4_556 . 110.7(3)
O22 P2 O23 . . 113.0(3)
O21 P2 O23 4_556 . 109.4(3)
O24 P2 O23 . . 99.3(3)

loop_
_geom_bond_atom_site_label_1
_geom_bond_atom_site_label_2
_geom_bond_site_symmetry_2
_geom_bond_distance
Rb O13 3_657 2.888(5)
Rb O21 1_556 2.947(5)
Rb O12 4_556 2.952(5)
Rb O21 4_556 2.969(5)
Rb O14 3_557 3.003(5)
Rb O12 2_546 3.085(5)
Rb O23 . 3.087(5)
Rb O11 4_556 3.120(5)
Rb O22 2_546 3.122(5)
Cu O11 1_556 1.915(5)
Cu O21 1_556 1.930(5)
Cu O23 . 1.993(5)
Cu O24 . 2.028(5)
Cu O11 3_656 2.178(5)
Fe O14 1_655 1.940(5)
Fe O13 . 1.946(5)
Fe O12 3_656 1.952(5)
Fe O22 3_656 2.005(5)
Fe O24 1_655 2.081(5)
Fe O23 2_656 2.185(5)
P1 O13 4_665 1.519(5)
P1 O14 1_654 1.526(5)
P1 O12 1_655 1.533(5)
P1 O11 1_655 1.557(5)
P2 O22 . 1.515(5)
P2 O21 4_556 1.521(5)
P2 O24 . 1.565(5)
P2 O23 . 1.576(5)
